data_7711331
loop_
_publ_author_name
'Li, Hai-Jun'
'Feng, Rui'
'Shi, Xianghui'
'Wei, Junnian'
'Xi, Zhenfeng'

_publ_section_title
;
 Synthesis and Isolation of Dinuclear N,C-Chelate Organoboron Compounds
 Bridged by Neutral, Anionic, and Dianionic 4,4&#x2019;-Bipyridine via
 Reductive Coupling of Pyridines
;
_journal_name_full 'Dalton Transactions'
_journal_paper_doi 10.1039/D2DT02650C
_journal_year 2022
_chemical_formula_moiety '2(C20 H40 K O8), C58 H58 B2 N2, 2(C4 H8 O1)'
_chemical_formula_sum 'C106 H154 B2 K2 N2 O18'
_chemical_formula_weight 1844.12
_space_group_crystal_system monoclinic
_space_group_IT_number 15
_space_group_name_Hall '-C 2yc'
_space_group_name_H-M_alt 'C 1 2/c 1'
_atom_sites_solution_hydrogens geom
_audit_creation_date 2022-02-16
_audit_creation_method
;
Olex2 1.3
(compiled 2020.11.12 svn.r5f609507 for OlexSys, GUI svn.r6408)
;
_audit_update_record
;
2022-06-22 deposited with the CCDC.	2022-09-23 downloaded from the CCDC.
;
_cell_angle_alpha 90
_cell_angle_beta 99.889(6)
_cell_angle_gamma 90
_cell_formula_units_Z 4
_cell_length_a 31.8072(17)
_cell_length_b 12.8637(7)
_cell_length_c 26.0895(14)
_cell_measurement_reflns_used 8757
_cell_measurement_temperature 180.00(10)
_cell_measurement_theta_max 20.0350
_cell_measurement_theta_min 2.4090
_cell_volume 10516.1(10)
_computing_cell_refinement 'CrysAlisPro 1.171.39.33c (Rigaku OD, 2017)'
_computing_data_collection 'CrysAlisPro 1.171.39.33c (Rigaku OD, 2017)'
_computing_data_reduction 'CrysAlisPro 1.171.39.33c (Rigaku OD, 2017)'
_computing_molecular_graphics 'Olex2 1.3 (Dolomanov et al., 2009)'
_computing_publication_material 'Olex2 1.3 (Dolomanov et al., 2009)'
_computing_structure_refinement 'SHELXL 2018/3 (Sheldrick, 2015)'
_computing_structure_solution 'SHELXT 2014/5 (Sheldrick, 2014)'
_diffrn_ambient_environment N~2~
_diffrn_ambient_temperature 180.00(10)
_diffrn_detector 'CCD plate'
_diffrn_measured_fraction_theta_full 0.994
_diffrn_measured_fraction_theta_max 0.994
_diffrn_measurement_details
;
List of Runs (angles in degrees, time in seconds):

  # Type    Start    End  Width  t~exp~   \w     \q     \k     \f   Frames
#--------------------------------------------------------------------------
  1  \w    -69.00  24.00   0.50   24.44    --   -5.70 -37.00   0.00  186
  2  \w    -32.00  82.00   0.50   24.44    --   -5.70  19.00-150.00  228
  3  \w    -30.00  32.00   0.50   24.44    --    5.70  77.00 150.00  124
  4  \w    -20.00  12.00   0.50   24.44    --    5.70  57.00  30.00   64
  5  \w     49.00  75.00   0.50   24.44    --    5.70  57.00  30.00   52
  6  \w    -62.00  35.00   0.50   24.44    --    5.70 -37.00 -60.00  194
  7  \w      2.00  91.00   0.50   24.44    --    5.70  57.00-120.00  178
;
_diffrn_measurement_device 'four-circle diffractometer'
_diffrn_measurement_device_type 'XtaLAB AFC12 (RINC): Kappa single'
_diffrn_measurement_method '\w scans'
_diffrn_orient_matrix_type 'CrysAlisPro convention (1999,Acta A55,543-557)'
_diffrn_orient_matrix_UB_11 0.0207829000
_diffrn_orient_matrix_UB_12 -0.0119300000
_diffrn_orient_matrix_UB_13 -0.0046669000
_diffrn_orient_matrix_UB_21 0.0086603000
_diffrn_orient_matrix_UB_22 0.0384171000
_diffrn_orient_matrix_UB_23 0.0183186000
_diffrn_orient_matrix_UB_31 0.0022577000
_diffrn_orient_matrix_UB_32 -0.0376830000
_diffrn_orient_matrix_UB_33 0.0201246000
_diffrn_radiation_monochromator mirror
_diffrn_radiation_probe x-ray
_diffrn_radiation_type 'Mo K\a'
_diffrn_radiation_wavelength 0.71073
_diffrn_reflns_av_R_equivalents 0.0962
_diffrn_reflns_av_unetI/netI 0.0539
_diffrn_reflns_Laue_measured_fraction_full 0.994
_diffrn_reflns_Laue_measured_fraction_max 0.994
_diffrn_reflns_limit_h_max 37
_diffrn_reflns_limit_h_min -37
_diffrn_reflns_limit_k_max 15
_diffrn_reflns_limit_k_min -15
_diffrn_reflns_limit_l_max 30
_diffrn_reflns_limit_l_min -31
_diffrn_reflns_number 77775
_diffrn_reflns_point_group_measured_fraction_full 0.994
_diffrn_reflns_point_group_measured_fraction_max 0.994
_diffrn_reflns_theta_full 25.000
_diffrn_reflns_theta_max 25.000
_diffrn_reflns_theta_min 2.255
_diffrn_source 'Rotating-anode X-ray tube'
_diffrn_source_type 'Rigaku (Mo) X-ray Source'
_exptl_absorpt_coefficient_mu 0.154
_exptl_absorpt_correction_T_max 1.00000
_exptl_absorpt_correction_T_min 0.70359
_exptl_absorpt_correction_type multi-scan
_exptl_absorpt_process_details
;
CrysAlisPro 1.171.39.33c (Rigaku Oxford Diffraction, 2017)
Empirical absorption correction using spherical harmonics,
 implemented in SCALE3 ABSPACK scaling algorithm.
;
_exptl_crystal_colour brown
_exptl_crystal_colour_primary brown
_exptl_crystal_density_diffrn 1.165
_exptl_crystal_description needle
_exptl_crystal_F_000 3984
_exptl_crystal_size_max 0.21
_exptl_crystal_size_mid 0.17
_exptl_crystal_size_min 0.15
_refine_diff_density_max 0.509
_refine_diff_density_min -0.294
_refine_diff_density_rms 0.064
_refine_ls_extinction_method none
_refine_ls_goodness_of_fit_ref 1.059
_refine_ls_hydrogen_treatment constr
_refine_ls_matrix_type full
_refine_ls_number_parameters 838
_refine_ls_number_reflns 9220
_refine_ls_number_restraints 829
_refine_ls_restrained_S_all 1.057
_refine_ls_R_factor_all 0.1535
_refine_ls_R_factor_gt 0.0999
_refine_ls_shift/su_max 0.000
_refine_ls_shift/su_mean 0.000
_refine_ls_structure_factor_coef Fsqd
_refine_ls_weighting_details 'w=1/[\s^2^(Fo^2^)+(0.1499P)^2^+12.1029P] where P=(Fo^2^+2Fc^2^)/3'
_refine_ls_weighting_scheme calc
_refine_ls_wR_factor_gt 0.2527
_refine_ls_wR_factor_ref 0.2909
_reflns_Friedel_coverage 0.000
_reflns_number_gt 5580
_reflns_number_total 9220
_reflns_threshold_expression 'I > 2\s(I)'
_cod_data_source_file d2dt02650c2.cif
_cod_data_source_block exp_6335
_cod_database_code 7711331
_shelx_shelxl_version_number 2018/3
_chemical_oxdiff_formula 'C H O N B K'
_shelx_space_group_comment
;
The symmetry employed for this shelxl refinement is uniquely defined
by the following loop, which should always be used as a source of
symmetry information in preference to the above space-group names.
They are only intended as comments.
;
_shelx_estimated_absorpt_t_max 0.977
_shelx_estimated_absorpt_t_min 0.968
_reflns_odcompleteness_completeness 99.90
_reflns_odcompleteness_iscentric 1
_reflns_odcompleteness_theta 27.42
_olex2_refinement_description
;
1. Fixed Uiso
 At 1.2 times of:
  All C(H) groups, All C(H,H) groups
 At 1.5 times of:
  All C(H,H,H) groups
2. Restrained distances
 O13-C60 = O13-C61 = O14-C62 = O14-C63 = O15-C64 = O15-C65 = O10-C66 = O10-C55
 = O11-C56 = O12-C59
 1.46 with sigma of 0.01
 C61-C62 = C60-C59 = C56-C55 = C66-C65
 1.51 with sigma of 0.01
 C64-C63
 1.51 with sigma of 0.01
 C58-C57
 1.54 with sigma of 0.01
 O12-C58 = O11-C57
 1.46 with sigma of 0.01
 O7-C70 = O7-C67 = C68-C67 = C68-C69
 1.54 with sigma of 0.01
 C69-C70
 1.54 with sigma of 0.01
 O9-C47 = C48-C47 = C49-C48 = C49-C50 = O9-C50
 1.54 with sigma of 0.01
 O16-C71 = O9-C47 = C48-C47 = C72-C71 = C73-C72 = C49-C48 = C49-C50 = C73-C74 =
  O16-C74 = O9-C50
 1.46 with sigma of 0.01
 C66-O15
 2.5 with sigma of 0.04
 C65-O10
 2.5 with sigma of 0.04
 C55-C66
 2.5 with sigma of 0.04
 O10-C56
 2.5 with sigma of 0.04
 C55-O11
 2.5 with sigma of 0.04
 O12-C60
 2.5 with sigma of 0.04
 C59-O13
 2.5 with sigma of 0.04
 O11-C58
 2.5 with sigma of 0.04
 O12-C57
 2.5 with sigma of 0.04
 C56-C57
 2.5 with sigma of 0.04
 C58-C59
 2.5 with sigma of 0.04
 O7-C68
 2.5 with sigma of 0.02
 C70-C67
 2.5 with sigma of 0.02
 C69-O7
 2.5 with sigma of 0.02
 C70-C68
 2.5 with sigma of 0.02
 C67-C69
 2.5 with sigma of 0.02
 O9-C49
 2.5 with sigma of 0.02
 C50-C48
 2.5 with sigma of 0.02
 C49-C47
 2.5 with sigma of 0.02
 C48-O9
 2.5 with sigma of 0.02
 C47-C50
 2.5 with sigma of 0.02
3. Rigid bond restraints
 K1, O5, O7, O6, O1, O4, O3, O2, O8, C40, C38, C36, C34, C32, C37, C41, C42,
 C35, C51, C31, C54, C30, C53, C44, C52, C43, C45, C39, C46, C67, C68, C70, C69,
  O14, O15, O13, O11, O10, O12, C56, C55, C62, C63, C64, C61, C59, C66, C60,
 C65, C58, C57
 with sigma for 1-2 distances of 0.01 and sigma for 1-3 distances of 0.01
 O9, C47, C48, C49, C50
 with sigma for 1-2 distances of 0.01 and sigma for 1-3 distances of 0.01
4. Uiso/Uaniso restraints and constraints
C48 \\sim C50 \\sim C49 \\sim C47 \\sim O9 \\sim C71 \\sim C72 \\sim C73 \\sim
C74 \\sim O16: within 2A with sigma of 0.01 and sigma for terminal atoms of
0.02 within 2A
Uanis(K1) \\sim Ueq, Uanis(O5) \\sim Ueq, Uanis(O7) \\sim Ueq, Uanis(O6) \\sim
Ueq, Uanis(O1) \\sim Ueq, Uanis(O4) \\sim Ueq, Uanis(O3) \\sim Ueq, Uanis(O2)
\\sim Ueq, Uanis(O8) \\sim Ueq, Uanis(C40) \\sim Ueq, Uanis(C38) \\sim Ueq,
Uanis(C36) \\sim Ueq, Uanis(C34) \\sim Ueq, Uanis(C32) \\sim Ueq, Uanis(C37)
\\sim Ueq, Uanis(C41) \\sim Ueq, Uanis(C42) \\sim Ueq, Uanis(C35) \\sim Ueq,
Uanis(C51) \\sim Ueq, Uanis(C31) \\sim Ueq, Uanis(C54) \\sim Ueq, Uanis(C30)
\\sim Ueq, Uanis(C53) \\sim Ueq, Uanis(C44) \\sim Ueq, Uanis(C52) \\sim Ueq,
Uanis(C43) \\sim Ueq, Uanis(C45) \\sim Ueq, Uanis(C39) \\sim Ueq, Uanis(C46)
\\sim Ueq, Uanis(C67) \\sim Ueq, Uanis(C68) \\sim Ueq, Uanis(C70) \\sim Ueq,
Uanis(C69) \\sim Ueq, Uanis(O14) \\sim Ueq, Uanis(O15) \\sim Ueq, Uanis(O13)
\\sim Ueq, Uanis(O11) \\sim Ueq, Uanis(O10) \\sim Ueq, Uanis(O12) \\sim Ueq,
Uanis(C56) \\sim Ueq, Uanis(C55) \\sim Ueq, Uanis(C62) \\sim Ueq, Uanis(C63)
\\sim Ueq, Uanis(C64) \\sim Ueq, Uanis(C61) \\sim Ueq, Uanis(C59) \\sim Ueq,
Uanis(C66) \\sim Ueq, Uanis(C60) \\sim Ueq, Uanis(C65) \\sim Ueq, Uanis(C58)
\\sim Ueq, Uanis(C57) \\sim Ueq: with sigma of 0.1 and sigma for terminal atoms
of 0.2
Uanis(C59) \\sim Ueq: with sigma of 0.01 and sigma for terminal atoms of 0.02
Uanis(C57) \\sim Ueq: with sigma of 0.01 and sigma for terminal atoms of 0.02
Uanis(O9) \\sim Ueq, Uanis(C47) \\sim Ueq, Uanis(C48) \\sim Ueq, Uanis(C49)
\\sim Ueq, Uanis(C50) \\sim Ueq: with sigma of 0.1 and sigma for terminal atoms
of 0.2
Uanis(C48) \\sim Ueq, Uanis(C50) \\sim Ueq, Uanis(C49) \\sim Ueq, Uanis(C47)
\\sim Ueq, Uanis(O9) \\sim Ueq, Uanis(C71) \\sim Ueq, Uanis(C72) \\sim Ueq,
Uanis(C73) \\sim Ueq, Uanis(C74) \\sim Ueq, Uanis(O16) \\sim Ueq: with sigma of
0.01 and sigma for terminal atoms of 0.02
5. Rigid body (RIGU) restrains
 C48, C50, C49, C47, O9, C71, C72, C73, C74, O16
 with sigma for 1-2 distances of 0.01 and sigma for 1-3 distances of 0.01
6. Others
 Sof(C67)=Sof(H67A)=Sof(H67B)=Sof(C68)=Sof(H68A)=Sof(H68B)=Sof(C70)=Sof(H70A)=
 Sof(H70B)=Sof(C69)=Sof(H69A)=Sof(H69B)=1-FVAR(1)
 Sof(C44)=Sof(H44A)=Sof(H44B)=Sof(C43)=Sof(H43A)=Sof(H43B)=Sof(C45)=Sof(H45A)=
 Sof(H45B)=Sof(C46)=Sof(H46A)=Sof(H46B)=FVAR(1)
 Sof(O14)=Sof(O15)=Sof(O13)=Sof(O11)=Sof(O10)=Sof(O12)=Sof(C56)=Sof(H56A)=
 Sof(H56B)=Sof(C55)=Sof(H55A)=Sof(H55B)=Sof(C62)=Sof(H62A)=Sof(H62B)=Sof(C63)=
 Sof(H63A)=Sof(H63B)=Sof(C64)=Sof(H64A)=Sof(H64B)=Sof(C61)=Sof(H61A)=Sof(H61B)=
 Sof(C59)=Sof(H59A)=Sof(H59B)=Sof(C66)=Sof(H66A)=Sof(H66B)=Sof(C60)=Sof(H60A)=
 Sof(H60B)=Sof(C65)=Sof(H65A)=Sof(H65B)=Sof(C58)=Sof(H58A)=Sof(H58B)=Sof(C57)=
 Sof(H57A)=Sof(H57B)=1-FVAR(2)
 Sof(O5)=Sof(O6)=Sof(O1)=Sof(O4)=Sof(O3)=Sof(O2)=Sof(C40)=Sof(H40A)=Sof(H40B)=
 Sof(C38)=Sof(H38A)=Sof(H38B)=Sof(C36)=Sof(H36A)=Sof(H36B)=Sof(C34)=Sof(H34A)=
 Sof(H34B)=Sof(C32)=Sof(H32A)=Sof(H32B)=Sof(C37)=Sof(H37A)=Sof(H37B)=Sof(C41)=
 Sof(H41A)=Sof(H41B)=Sof(C42)=Sof(H42A)=Sof(H42B)=Sof(C35)=Sof(H35A)=Sof(H35B)=
 Sof(C31)=Sof(H31A)=Sof(H31B)=Sof(C30)=Sof(H30A)=Sof(H30B)=Sof(C39)=Sof(H39A)=
 Sof(H39B)=FVAR(2)
 Sof(C71)=Sof(H71A)=Sof(H71B)=Sof(C72)=Sof(H72A)=Sof(H72B)=Sof(C73)=Sof(H73A)=
 Sof(H73B)=Sof(C74)=Sof(H74A)=Sof(H74B)=Sof(O16)=1-FVAR(3)
 Sof(C48)=Sof(H48A)=Sof(H48B)=Sof(C50)=Sof(H50A)=Sof(H50B)=Sof(C49)=Sof(H49A)=
 Sof(H49B)=Sof(C47)=Sof(H47A)=Sof(H47B)=Sof(O9)=FVAR(3)
7.a Secondary CH2 refined with riding coordinates:
 C40(H40A,H40B), C38(H38A,H38B), C36(H36A,H36B), C34(H34A,H34B), C32(H32A,
 H32B), C37(H37A,H37B), C41(H41A,H41B), C42(H42A,H42B), C35(H35A,H35B),
 C51(H51A,H51B), C31(H31A,H31B), C54(H54A,H54B), C30(H30A,H30B), C53(H53A,H53B),
  C44(H44A,H44B), C52(H52A,H52B), C43(H43A,H43B), C45(H45A,H45B), C39(H39A,
 H39B), C46(H46A,H46B), C67(H67A,H67B), C68(H68A,H68B), C70(H70A,H70B),
 C69(H69A,H69B), C56(H56A,H56B), C55(H55A,H55B), C62(H62A,H62B), C63(H63A,H63B),
  C64(H64A,H64B), C61(H61A,H61B), C59(H59A,H59B), C66(H66A,H66B), C60(H60A,
 H60B), C65(H65A,H65B), C58(H58A,H58B), C57(H57A,H57B), C48(H48A,H48B),
 C50(H50A,H50B), C49(H49A,H49B), C47(H47A,H47B), C71(H71A,H71B), C72(H72A,H72B),
  C73(H73A,H73B), C74(H74A,H74B)
7.b Aromatic/amide H refined with riding coordinates:
 C10(H10), C14(H14), C9(H9), C16(H16), C8(H8), C7(H7), C1(H1), C25(H25),
 C4(H4), C23(H23), C2(H2)
7.c Idealised Me refined as rotating group:
 C20(H20A,H20B,H20C), C29(H29A,H29B,H29C), C27(H27A,H27B,H27C), C18(H18A,H18B,
 H18C), C19(H19A,H19B,H19C), C28(H28A,H28B,H28C)
;
_olex2_submission_special_instructions 'No special instructions were received'
_oxdiff_exptl_absorpt_empirical_details
;
Empirical correction (ABSPACK) includes:
- Absorption correction using spherical harmonics
- Frame scaling
;
_oxdiff_exptl_absorpt_empirical_full_max 1.365
_oxdiff_exptl_absorpt_empirical_full_min 0.641

loop_
_space_group_symop_operation_xyz
'x, y, z'
'-x, y, -z+1/2'
'x+1/2, y+1/2, z'
'-x+1/2, y+1/2, -z+1/2'
'-x, -y, -z'
'x, -y, z-1/2'
'-x+1/2, -y+1/2, -z'
'x+1/2, -y+1/2, z-1/2'

loop_
_atom_site_label
_atom_site_type_symbol
_atom_site_fract_x
_atom_site_fract_y
_atom_site_fract_z
_atom_site_U_iso_or_equiv
_atom_site_adp_type
_atom_site_occupancy
_atom_site_site_symmetry_order
_atom_site_calc_flag
_atom_site_refinement_flags_posn
_atom_site_refinement_flags_adp
_atom_site_refinement_flags_occupancy
_atom_site_disorder_assembly
_atom_site_disorder_group
K1 K 0.39959(3) 0.61077(8) 0.61297(4) 0.0748(4) Uani 1 1 d . U . . .
N1 N 0.39760(9) 0.0856(3) 0.43944(11) 0.0543(8) Uani 1 1 d . . . . .
C12 C 0.33996(12) 0.2387(3) 0.40035(14) 0.0506(9) Uani 1 1 d . . . . .
C10 C 0.29708(12) 0.1414(3) 0.49357(15) 0.0495(9) Uani 1 1 d . . . . .
H10 H 0.272967 0.156027 0.469031 0.059 Uiso 1 1 calc R U . . .
C11 C 0.33537(12) 0.1174(3) 0.47669(14) 0.0481(9) Uani 1 1 d . . . . .
O5 O 0.32729(17) 0.5389(4) 0.5457(2) 0.0866(15) Uani 0.770(5) 1 d . U P A 1
C17 C 0.29759(13) 0.2683(3) 0.38022(14) 0.0520(9) Uani 1 1 d . . . . .
C6 C 0.37037(12) 0.0989(3) 0.51559(15) 0.0547(10) Uani 1 1 d . . . . .
C20 C 0.26216(12) 0.1897(3) 0.36579(15) 0.0548(10) Uani 1 1 d . . . . .
H20A H 0.261908 0.165935 0.330856 0.082 Uiso 1 1 calc R U . . .
H20B H 0.235258 0.221525 0.368111 0.082 Uiso 1 1 calc R U . . .
H20C H 0.266833 0.131706 0.389252 0.082 Uiso 1 1 calc R U . . .
C21 C 0.33135(12) 0.0288(3) 0.37523(14) 0.0510(9) Uani 1 1 d . . . . .
C5 C 0.40821(12) 0.0756(3) 0.49275(16) 0.0606(11) Uani 1 1 d . . . . .
C14 C 0.35636(19) 0.4235(4) 0.39674(19) 0.0762(14) Uani 1 1 d . . . . .
H14 H 0.376856 0.475790 0.401560 0.091 Uiso 1 1 calc R U . . .
O7 O 0.43434(16) 0.6691(4) 0.53197(18) 0.1236(14) Uani 1 1 d D U . . .
C13 C 0.36984(14) 0.3213(3) 0.40817(17) 0.0659(11) Uani 1 1 d . . . . .
C9 C 0.29421(13) 0.1440(3) 0.54569(16) 0.0586(10) Uani 1 1 d . . . . .
H9 H 0.268199 0.158734 0.555814 0.070 Uiso 1 1 calc R U . . .
C16 C 0.28656(15) 0.3716(3) 0.37099(16) 0.0635(11) Uani 1 1 d . . . . .
H16 H 0.258100 0.387530 0.358648 0.076 Uiso 1 1 calc R U . . .
O6 O 0.39399(17) 0.4005(4) 0.5826(3) 0.0906(14) Uani 0.770(5) 1 d . U P A 1
C8 C 0.32948(14) 0.1251(3) 0.58260(16) 0.0646(11) Uani 1 1 d . . . . .
H8 H 0.327453 0.128266 0.617706 0.077 Uiso 1 1 calc R U . . .
C7 C 0.36753(14) 0.1016(4) 0.56816(16) 0.0650(11) Uani 1 1 d . . . . .
H7 H 0.391376 0.087522 0.593204 0.078 Uiso 1 1 calc R U . . .
C26 C 0.31822(13) -0.0706(3) 0.38920(16) 0.0595(10) Uani 1 1 d . . . . .
C15 C 0.31526(19) 0.4511(3) 0.37905(19) 0.0759(13) Uani 1 1 d . . . . .
C22 C 0.33082(15) 0.0447(3) 0.32093(16) 0.0658(12) Uani 1 1 d . . . . .
O1 O 0.47261(16) 0.4860(5) 0.63356(18) 0.0958(14) Uani 0.770(5) 1 d . U P A 1
C1 C 0.42828(13) 0.0557(4) 0.41099(16) 0.0687(12) Uani 1 1 d . . . . .
H1 H 0.421335 0.056380 0.374881 0.082 Uiso 1 1 calc R U . . .
O4 O 0.3222(2) 0.7259(4) 0.5949(2) 0.1004(15) Uani 0.770(5) 1 d . U P A 1
C25 C 0.30214(16) -0.1435(3) 0.35217(19) 0.0748(13) Uani 1 1 d . . . . .
H25 H 0.292916 -0.207154 0.363049 0.090 Uiso 1 1 calc R U . . .
C4 C 0.44706(14) 0.0472(5) 0.51711(17) 0.0832(16) Uani 1 1 d . . . . .
H4 H 0.452256 0.044432 0.553267 0.100 Uiso 1 1 calc R U . . .
C24 C 0.29929(19) -0.1253(4) 0.2996(2) 0.0897(17) Uani 1 1 d . . . . .
C23 C 0.31444(19) -0.0322(4) 0.28510(18) 0.0870(16) Uani 1 1 d . . . . .
H23 H 0.313825 -0.019525 0.249885 0.104 Uiso 1 1 calc R U . . .
C29 C 0.32319(17) -0.1036(3) 0.44508(18) 0.0754(13) Uani 1 1 d . . . . .
H29A H 0.351898 -0.090398 0.462145 0.113 Uiso 1 1 calc R U . . .
H29B H 0.317167 -0.176567 0.446781 0.113 Uiso 1 1 calc R U . . .
H29C H 0.303671 -0.065105 0.462054 0.113 Uiso 1 1 calc R U . . .
C27 C 0.34790(19) 0.1403(4) 0.29950(18) 0.0858(15) Uani 1 1 d . . . . .
H27A H 0.326379 0.193409 0.295104 0.129 Uiso 1 1 calc R U . . .
H27B H 0.355830 0.124709 0.266455 0.129 Uiso 1 1 calc R U . . .
H27C H 0.372488 0.164291 0.323135 0.129 Uiso 1 1 calc R U . . .
O3 O 0.4009(2) 0.8177(4) 0.6398(2) 0.1101(17) Uani 0.770(5) 1 d . U P A 1
C2 C 0.46724(14) 0.0259(5) 0.43266(18) 0.0861(16) Uani 1 1 d . . . . .
H2 H 0.486240 0.007675 0.410778 0.103 Uiso 1 1 calc R U . . .
C18 C 0.41670(15) 0.3038(4) 0.4285(2) 0.0919(17) Uani 1 1 d . . . . .
H18A H 0.420129 0.274689 0.462886 0.138 Uiso 1 1 calc R U . . .
H18B H 0.431604 0.368856 0.429723 0.138 Uiso 1 1 calc R U . . .
H18C H 0.428145 0.256648 0.405923 0.138 Uiso 1 1 calc R U . . .
O2 O 0.4715(2) 0.6911(6) 0.6777(2) 0.1169(18) Uani 0.770(5) 1 d . U P A 1
B1 B 0.35010(13) 0.1169(3) 0.41927(17) 0.0493(10) Uani 1 1 d . . . . .
C3 C 0.48210(14) 0.0202(5) 0.48867(18) 0.0913(18) Uani 1 1 d . . . . .
O8 O 0.37928(18) 0.5178(5) 0.7025(2) 0.1501(18) Uani 1 1 d . U . . .
C19 C 0.3023(3) 0.5633(4) 0.3702(3) 0.117(2) Uani 1 1 d . . . . .
H19A H 0.294278 0.591215 0.401215 0.176 Uiso 1 1 calc R U . . .
H19B H 0.278554 0.567784 0.342062 0.176 Uiso 1 1 calc R U . . .
H19C H 0.325860 0.602358 0.361550 0.176 Uiso 1 1 calc R U . . .
C40 C 0.3670(4) 0.3863(11) 0.5376(5) 0.103(3) Uani 0.770(5) 1 d . U P A 1
H40A H 0.363807 0.312190 0.531142 0.124 Uiso 0.770(5) 1 calc R U P A 1
H40B H 0.379642 0.415986 0.509628 0.124 Uiso 0.770(5) 1 calc R U P A 1
C38 C 0.2894(3) 0.5811(7) 0.5480(3) 0.091(2) Uani 0.770(5) 1 d . U P A 1
H38A H 0.278677 0.553750 0.577916 0.110 Uiso 0.770(5) 1 calc R U P A 1
H38B H 0.269283 0.562576 0.516993 0.110 Uiso 0.770(5) 1 calc R U P A 1
C36 C 0.3297(4) 0.8332(8) 0.5997(7) 0.111(4) Uani 0.770(5) 1 d . U P A 1
H36A H 0.303074 0.868857 0.601383 0.133 Uiso 0.770(5) 1 calc R U P A 1
H36B H 0.340409 0.858361 0.569398 0.133 Uiso 0.770(5) 1 calc R U P A 1
C34 C 0.4352(5) 0.8497(11) 0.6753(5) 0.142(4) Uani 0.770(5) 1 d . U P A 1
H34A H 0.428723 0.840288 0.709975 0.170 Uiso 0.770(5) 1 calc R U P A 1
H34B H 0.439568 0.923431 0.670393 0.170 Uiso 0.770(5) 1 calc R U P A 1
C28 C 0.2818(3) -0.2053(5) 0.2591(3) 0.132(3) Uani 1 1 d . . . . .
H28A H 0.268576 -0.260543 0.275240 0.198 Uiso 1 1 calc R U . . .
H28B H 0.304686 -0.232901 0.243508 0.198 Uiso 1 1 calc R U . . .
H28C H 0.261082 -0.173246 0.232721 0.198 Uiso 1 1 calc R U . . .
C32 C 0.4740(5) 0.7958(11) 0.6719(7) 0.150(4) Uani 0.770(5) 1 d . U P A 1
H32A H 0.481936 0.810329 0.638307 0.180 Uiso 0.770(5) 1 calc R U P A 1
H32B H 0.496538 0.822544 0.698461 0.180 Uiso 0.770(5) 1 calc R U P A 1
C37 C 0.2927(3) 0.6954(8) 0.5521(4) 0.102(2) Uani 0.770(5) 1 d . U P A 1
H37A H 0.301072 0.722981 0.520719 0.123 Uiso 0.770(5) 1 calc R U P A 1
H37B H 0.264968 0.724111 0.554822 0.123 Uiso 0.770(5) 1 calc R U P A 1
C41 C 0.4341(3) 0.3530(9) 0.5856(5) 0.104(3) Uani 0.770(5) 1 d . U P A 1
H41A H 0.446801 0.373618 0.555895 0.125 Uiso 0.770(5) 1 calc R U P A 1
H41B H 0.430701 0.278060 0.584586 0.125 Uiso 0.770(5) 1 calc R U P A 1
C42 C 0.4620(4) 0.3822(9) 0.6327(6) 0.118(3) Uani 0.770(5) 1 d . U P A 1
H42A H 0.448067 0.366961 0.662190 0.142 Uiso 0.770(5) 1 calc R U P A 1
H42B H 0.487824 0.340867 0.636355 0.142 Uiso 0.770(5) 1 calc R U P A 1
C35 C 0.3601(4) 0.8560(8) 0.6458(3) 0.119(3) Uani 0.770(5) 1 d . U P A 1
H35A H 0.361529 0.930465 0.651504 0.143 Uiso 0.770(5) 1 calc R U P A 1
H35B H 0.351153 0.823571 0.675721 0.143 Uiso 0.770(5) 1 calc R U P A 1
C51 C 0.3769(3) 0.5844(8) 0.7418(3) 0.166(4) Uani 1 1 d . U . . .
H51A H 0.391257 0.649478 0.737227 0.200 Uiso 1 1 calc R U . . .
H51B H 0.389104 0.554501 0.775212 0.200 Uiso 1 1 calc R U . . .
C31 C 0.5086(4) 0.6359(13) 0.6711(7) 0.145(4) Uani 0.770(5) 1 d . U P A 1
H31A H 0.532412 0.656121 0.697600 0.174 Uiso 0.770(5) 1 calc R U P A 1
H31B H 0.515851 0.651293 0.637244 0.174 Uiso 0.770(5) 1 calc R U P A 1
C54 C 0.3405(3) 0.4548(7) 0.6936(4) 0.175(4) Uani 1 1 d . U . . .
H54A H 0.328963 0.451064 0.656767 0.209 Uiso 1 1 calc R U . . .
H54B H 0.346471 0.384854 0.706721 0.209 Uiso 1 1 calc R U . . .
C30 C 0.5001(4) 0.5259(14) 0.6751(5) 0.129(3) Uani 0.770(5) 1 d . U P A 1
H30A H 0.526921 0.488472 0.678686 0.154 Uiso 0.770(5) 1 calc R U P A 1
H30B H 0.488272 0.514015 0.706484 0.154 Uiso 0.770(5) 1 calc R U P A 1
C53 C 0.3121(3) 0.5035(7) 0.7201(5) 0.171(4) Uani 1 1 d . U . . .
H53A H 0.307671 0.461628 0.749618 0.205 Uiso 1 1 calc R U . . .
H53B H 0.284857 0.512695 0.697374 0.205 Uiso 1 1 calc R U . . .
C44 C 0.4176(6) 0.7371(17) 0.4509(5) 0.158(7) Uani 0.671(11) 1 d . U P B 1
H44A H 0.420582 0.808590 0.440282 0.189 Uiso 0.671(11) 1 calc R U P B 1
H44B H 0.395927 0.703064 0.425714 0.189 Uiso 0.671(11) 1 calc R U P B 1
C52 C 0.3291(3) 0.5995(7) 0.7370(4) 0.169(4) Uani 1 1 d . U . . .
H52A H 0.321460 0.617862 0.770305 0.203 Uiso 1 1 calc R U . . .
H52B H 0.319000 0.653553 0.711954 0.203 Uiso 1 1 calc R U . . .
C43 C 0.4074(4) 0.7315(11) 0.5025(5) 0.143(6) Uani 0.671(11) 1 d . U P B 1
H43A H 0.408906 0.800390 0.517792 0.172 Uiso 0.671(11) 1 calc R U P B 1
H43B H 0.378521 0.705727 0.500736 0.172 Uiso 0.671(11) 1 calc R U P B 1
C45 C 0.4588(6) 0.6810(19) 0.4567(6) 0.153(7) Uani 0.671(11) 1 d . U P B 1
H45A H 0.457102 0.623210 0.432535 0.184 Uiso 0.671(11) 1 calc R U P B 1
H45B H 0.481571 0.727165 0.450784 0.184 Uiso 0.671(11) 1 calc R U P B 1
C39 C 0.3254(3) 0.4307(7) 0.5358(4) 0.092(2) Uani 0.770(5) 1 d . U P A 1
H39A H 0.308439 0.418254 0.501787 0.111 Uiso 0.770(5) 1 calc R U P A 1
H39B H 0.311388 0.396720 0.561469 0.111 Uiso 0.770(5) 1 calc R U P A 1
C46 C 0.4656(4) 0.6446(16) 0.5097(6) 0.199(9) Uani 0.671(11) 1 d . U P B 1
H46A H 0.469018 0.569672 0.510203 0.239 Uiso 0.671(11) 1 calc R U P B 1
H46B H 0.491644 0.674961 0.528649 0.239 Uiso 0.671(11) 1 calc R U P B 1
C67 C 0.4540(6) 0.7738(10) 0.5196(5) 0.099(6) Uani 0.329(11) 1 d D U P B 2
H67A H 0.434966 0.830782 0.523898 0.119 Uiso 0.329(11) 1 calc R U P B 2
H67B H 0.481055 0.785164 0.542575 0.119 Uiso 0.329(11) 1 calc R U P B 2
C68 C 0.4607(9) 0.766(2) 0.4627(6) 0.120(9) Uani 0.329(11) 1 d D U P B 2
H68A H 0.455026 0.832759 0.445397 0.144 Uiso 0.329(11) 1 calc R U P B 2
H68B H 0.489866 0.746205 0.461167 0.144 Uiso 0.329(11) 1 calc R U P B 2
C70 C 0.4128(12) 0.624(2) 0.4796(5) 0.25(2) Uani 0.329(11) 1 d D U P B 2
H70A H 0.382110 0.631711 0.475814 0.305 Uiso 0.329(11) 1 calc R U P B 2
H70B H 0.419454 0.550807 0.477872 0.305 Uiso 0.329(11) 1 calc R U P B 2
C69 C 0.4294(17) 0.683(3) 0.4360(5) 0.19(2) Uani 0.329(11) 1 d D U P B 2
H69A H 0.405949 0.716064 0.412996 0.226 Uiso 0.329(11) 1 calc R U P B 2
H69B H 0.443847 0.636247 0.415783 0.226 Uiso 0.329(11) 1 calc R U P B 2
O14 O 0.3556(5) 0.4594(15) 0.5607(7) 0.109(4) Uani 0.230(5) 1 d D U P A 2
O15 O 0.4417(5) 0.4293(13) 0.6053(7) 0.095(4) Uani 0.230(5) 1 d D U P A 2
O13 O 0.3202(6) 0.6533(16) 0.5605(9) 0.113(5) Uani 0.230(5) 1 d D U P A 2
O11 O 0.4505(6) 0.7796(13) 0.6653(7) 0.078(4) Uani 0.230(5) 1 d D U P A 2
O10 O 0.4869(7) 0.5892(16) 0.6656(11) 0.133(9) Uani 0.230(5) 1 d D U P A 2
O12 O 0.3635(7) 0.8044(16) 0.6267(11) 0.141(6) Uani 0.230(5) 1 d D U P A 2
C56 C 0.4970(6) 0.784(2) 0.6719(19) 0.126(11) Uani 0.230(5) 1 d D U P A 2
H56A H 0.507901 0.828264 0.701406 0.151 Uiso 0.230(5) 1 calc R U P A 2
H56B H 0.505408 0.814180 0.641134 0.151 Uiso 0.230(5) 1 calc R U P A 2
C55 C 0.5154(9) 0.6768(19) 0.681(2) 0.131(13) Uani 0.230(5) 1 d D U P A 2
H55A H 0.539186 0.671163 0.662242 0.157 Uiso 0.230(5) 1 calc R U P A 2
H55B H 0.526798 0.669771 0.717622 0.157 Uiso 0.230(5) 1 calc R U P A 2
C62 C 0.3210(10) 0.500(3) 0.5222(15) 0.112(10) Uani 0.230(5) 1 d D U P A 2
H62A H 0.299061 0.447117 0.520446 0.135 Uiso 0.230(5) 1 calc R U P A 2
H62B H 0.331825 0.493981 0.489767 0.135 Uiso 0.230(5) 1 calc R U P A 2
C63 C 0.3825(14) 0.380(4) 0.5433(16) 0.112(11) Uani 0.230(5) 1 d D U P A 2
H63A H 0.398316 0.408408 0.517873 0.134 Uiso 0.230(5) 1 calc R U P A 2
H63B H 0.365202 0.322490 0.527313 0.134 Uiso 0.230(5) 1 calc R U P A 2
C64 C 0.4128(12) 0.343(2) 0.5906(14) 0.103(9) Uani 0.230(5) 1 d D U P A 2
H64A H 0.397443 0.325402 0.618512 0.123 Uiso 0.230(5) 1 calc R U P A 2
H64B H 0.428390 0.281761 0.582418 0.123 Uiso 0.230(5) 1 calc R U P A 2
C61 C 0.2959(16) 0.600(3) 0.516(2) 0.21(3) Uani 0.230(5) 1 d D U P A 2
H61A H 0.297655 0.634978 0.483160 0.251 Uiso 0.230(5) 1 calc R U P A 2
H61B H 0.266211 0.590323 0.518997 0.251 Uiso 0.230(5) 1 calc R U P A 2
C59 C 0.3197(11) 0.828(3) 0.603(3) 0.115(9) Uani 0.230(5) 1 d D U P A 2
H59A H 0.320181 0.879144 0.575330 0.139 Uiso 0.230(5) 1 calc R U P A 2
H59B H 0.305081 0.859531 0.628614 0.139 Uiso 0.230(5) 1 calc R U P A 2
C66 C 0.5085(8) 0.4950(19) 0.653(2) 0.137(17) Uani 0.230(5) 1 d D U P A 2
H66A H 0.532450 0.479866 0.680186 0.164 Uiso 0.230(5) 1 calc R U P A 2
H66B H 0.519237 0.504750 0.620584 0.164 Uiso 0.230(5) 1 calc R U P A 2
C60 C 0.2951(8) 0.734(3) 0.580(2) 0.19(2) Uani 0.230(5) 1 d D U P A 2
H60A H 0.280943 0.704001 0.606687 0.227 Uiso 0.230(5) 1 calc R U P A 2
H60B H 0.273047 0.756790 0.551870 0.227 Uiso 0.230(5) 1 calc R U P A 2
C65 C 0.4771(11) 0.406(2) 0.6473(14) 0.108(9) Uani 0.230(5) 1 d D U P A 2
H65A H 0.491147 0.342009 0.639375 0.129 Uiso 0.230(5) 1 calc R U P A 2
H65B H 0.466479 0.395406 0.679626 0.129 Uiso 0.230(5) 1 calc R U P A 2
C58 C 0.3898(7) 0.8946(16) 0.6442(12) 0.114(7) Uani 0.230(5) 1 d D U P A 2
H58A H 0.372628 0.945806 0.658423 0.137 Uiso 0.230(5) 1 calc R U P A 2
H58B H 0.399794 0.925663 0.614597 0.137 Uiso 0.230(5) 1 calc R U P A 2
C57 C 0.4284(11) 0.866(3) 0.6857(15) 0.127(9) Uani 0.230(5) 1 d D U P A 2
H57A H 0.447435 0.924765 0.693079 0.152 Uiso 0.230(5) 1 calc R U P A 2
H57B H 0.419044 0.845031 0.717677 0.152 Uiso 0.230(5) 1 calc R U P A 2
C48 C 0.4307(12) 0.1536(18) 0.7262(8) 0.192(4) Uani 0.406(9) 1 d D U P C 1
H48A H 0.453707 0.129678 0.709140 0.231 Uiso 0.406(9) 1 calc R U P C 1
H48B H 0.404227 0.150884 0.701448 0.231 Uiso 0.406(9) 1 calc R U P C 1
C50 C 0.4222(10) 0.1596(16) 0.8169(8) 0.194(4) Uani 0.406(9) 1 d D U P C 1
H50A H 0.392492 0.161709 0.821161 0.232 Uiso 0.406(9) 1 calc R U P C 1
H50B H 0.439135 0.136015 0.849317 0.232 Uiso 0.406(9) 1 calc R U P C 1
C49 C 0.4276(10) 0.0862(14) 0.7733(9) 0.189(4) Uani 0.406(9) 1 d D U P C 1
H49A H 0.403384 0.039569 0.765750 0.227 Uiso 0.406(9) 1 calc R U P C 1
H49B H 0.453324 0.045070 0.782749 0.227 Uiso 0.406(9) 1 calc R U P C 1
C47 C 0.4393(10) 0.2631(16) 0.7464(8) 0.197(4) Uani 0.406(9) 1 d D U P C 1
H47A H 0.467455 0.285027 0.741220 0.236 Uiso 0.406(9) 1 calc R U P C 1
H47B H 0.418473 0.310336 0.727338 0.236 Uiso 0.406(9) 1 calc R U P C 1
O9 O 0.4366(8) 0.2666(13) 0.8034(7) 0.204(4) Uani 0.406(9) 1 d D U P C 1
C71 C 0.4036(6) 0.1854(14) 0.7267(7) 0.190(4) Uani 0.594(9) 1 d D U P C 2
H71A H 0.374452 0.160668 0.717180 0.228 Uiso 0.594(9) 1 calc R U P C 2
H71B H 0.408840 0.235912 0.700983 0.228 Uiso 0.594(9) 1 calc R U P C 2
C72 C 0.4330(7) 0.0990(15) 0.7278(7) 0.183(4) Uani 0.594(9) 1 d D U P C 2
H72A H 0.455880 0.118161 0.709409 0.220 Uiso 0.594(9) 1 calc R U P C 2
H72B H 0.418179 0.039763 0.710210 0.220 Uiso 0.594(9) 1 calc R U P C 2
C73 C 0.4511(7) 0.0701(14) 0.7815(7) 0.191(4) Uani 0.594(9) 1 d D U P C 2
H73A H 0.437915 0.007766 0.792349 0.229 Uiso 0.594(9) 1 calc R U P C 2
H73B H 0.481769 0.060260 0.785958 0.229 Uiso 0.594(9) 1 calc R U P C 2
C74 C 0.4400(6) 0.1620(14) 0.8092(8) 0.195(4) Uani 0.594(9) 1 d D U P C 2
H74A H 0.465987 0.199985 0.822109 0.234 Uiso 0.594(9) 1 calc R U P C 2
H74B H 0.428110 0.139166 0.839140 0.234 Uiso 0.594(9) 1 calc R U P C 2
O16 O 0.4092(5) 0.2347(12) 0.7785(6) 0.208(3) Uani 0.594(9) 1 d D U P C 2

loop_
_atom_site_aniso_label
_atom_site_aniso_U_11
_atom_site_aniso_U_22
_atom_site_aniso_U_33
_atom_site_aniso_U_23
_atom_site_aniso_U_13
_atom_site_aniso_U_12
K1 0.0738(7) 0.0781(7) 0.0747(7) -0.0078(5) 0.0190(5) -0.0053(5)
N1 0.0446(17) 0.078(2) 0.0416(17) -0.0064(15) 0.0108(14) 0.0105(15)
C12 0.061(2) 0.052(2) 0.043(2) -0.0057(16) 0.0206(18) -0.0047(18)
C10 0.045(2) 0.053(2) 0.052(2) 0.0005(17) 0.0114(17) 0.0084(16)
C11 0.050(2) 0.047(2) 0.047(2) -0.0028(16) 0.0091(17) 0.0053(16)
O5 0.073(3) 0.091(3) 0.095(4) -0.006(3) 0.015(2) -0.009(3)
C17 0.063(2) 0.054(2) 0.041(2) 0.0002(17) 0.0155(18) 0.0044(19)
C6 0.053(2) 0.065(2) 0.048(2) -0.0044(18) 0.0125(18) 0.0097(18)
C20 0.057(2) 0.053(2) 0.054(2) 0.0021(18) 0.0063(18) 0.0113(18)
C21 0.054(2) 0.054(2) 0.045(2) 0.0009(17) 0.0071(17) 0.0211(18)
C5 0.050(2) 0.081(3) 0.051(2) -0.010(2) 0.0108(19) 0.011(2)
C14 0.105(4) 0.053(3) 0.078(3) -0.007(2) 0.035(3) -0.025(3)
O7 0.129(3) 0.139(3) 0.115(3) 0.034(3) 0.057(3) 0.021(3)
C13 0.072(3) 0.067(3) 0.065(3) -0.011(2) 0.030(2) -0.010(2)
C9 0.057(2) 0.067(3) 0.056(2) -0.0006(19) 0.021(2) 0.0130(19)
C16 0.081(3) 0.056(3) 0.055(2) 0.0063(19) 0.016(2) 0.009(2)
O6 0.077(3) 0.086(3) 0.110(4) -0.020(3) 0.021(3) -0.001(2)
C8 0.064(3) 0.087(3) 0.045(2) -0.005(2) 0.017(2) 0.013(2)
C7 0.061(3) 0.086(3) 0.048(2) -0.003(2) 0.0087(19) 0.018(2)
C26 0.061(2) 0.054(2) 0.060(3) -0.005(2) 0.003(2) 0.0158(19)
C15 0.109(4) 0.053(3) 0.069(3) 0.007(2) 0.027(3) -0.001(3)
C22 0.084(3) 0.063(3) 0.051(2) 0.003(2) 0.012(2) 0.029(2)
O1 0.077(3) 0.135(4) 0.073(3) -0.004(3) 0.004(2) 0.003(3)
C1 0.055(3) 0.109(4) 0.042(2) -0.004(2) 0.0092(19) 0.020(2)
O4 0.112(4) 0.093(3) 0.099(4) -0.001(3) 0.025(3) 0.021(3)
C25 0.091(3) 0.052(2) 0.075(3) -0.004(2) -0.006(3) 0.013(2)
C4 0.055(3) 0.150(5) 0.044(2) -0.010(3) 0.007(2) 0.030(3)
C24 0.113(4) 0.064(3) 0.079(4) -0.019(3) -0.020(3) 0.027(3)
C23 0.128(4) 0.079(4) 0.048(3) -0.008(2) -0.003(3) 0.036(3)
C29 0.107(4) 0.050(2) 0.070(3) 0.005(2) 0.017(3) 0.002(2)
C27 0.123(4) 0.092(4) 0.051(3) 0.010(2) 0.037(3) 0.029(3)
O3 0.168(5) 0.090(3) 0.070(3) -0.010(3) 0.016(3) -0.012(3)
C2 0.057(3) 0.148(5) 0.057(3) -0.007(3) 0.022(2) 0.032(3)
C18 0.069(3) 0.083(3) 0.130(5) -0.022(3) 0.035(3) -0.023(3)
O2 0.108(4) 0.136(5) 0.100(4) -0.008(3) 0.000(3) -0.035(3)
B1 0.047(2) 0.053(2) 0.050(2) -0.0016(19) 0.0125(19) 0.0069(19)
C3 0.056(3) 0.165(5) 0.054(3) -0.013(3) 0.014(2) 0.038(3)
O8 0.146(4) 0.194(5) 0.124(3) 0.004(3) 0.062(3) -0.032(3)
C19 0.178(7) 0.054(3) 0.119(5) 0.011(3) 0.023(5) 0.006(3)
C40 0.088(7) 0.090(6) 0.130(8) -0.028(6) 0.016(5) -0.014(5)
C38 0.079(4) 0.108(5) 0.083(5) 0.011(4) 0.000(4) 0.008(4)
C36 0.158(9) 0.087(5) 0.092(6) 0.008(4) 0.034(7) 0.036(5)
C34 0.211(9) 0.100(7) 0.109(8) -0.041(6) 0.012(8) -0.044(6)
C28 0.185(7) 0.087(4) 0.102(5) -0.041(3) -0.038(5) 0.032(4)
C32 0.132(7) 0.156(7) 0.171(11) -0.051(8) 0.054(10) -0.107(6)
C37 0.094(6) 0.108(5) 0.105(6) 0.025(5) 0.018(4) 0.019(4)
C41 0.091(6) 0.089(5) 0.134(7) -0.014(5) 0.027(5) 0.014(5)
C42 0.079(6) 0.122(6) 0.153(10) -0.002(7) 0.014(5) 0.026(5)
C35 0.207(8) 0.080(5) 0.077(5) 0.008(4) 0.042(5) 0.022(6)
C51 0.173(7) 0.237(10) 0.085(4) -0.025(5) 0.010(5) -0.097(7)
C31 0.070(5) 0.228(9) 0.134(11) -0.059(10) 0.010(6) -0.065(6)
C54 0.208(9) 0.135(6) 0.210(9) -0.044(6) 0.120(8) -0.071(6)
C30 0.079(6) 0.194(8) 0.102(7) -0.017(8) -0.015(5) 0.010(6)
C53 0.152(6) 0.124(6) 0.257(11) -0.054(7) 0.090(7) -0.041(5)
C44 0.164(13) 0.231(18) 0.081(7) 0.012(8) 0.028(8) 0.058(13)
C52 0.202(8) 0.146(7) 0.180(8) -0.060(6) 0.093(7) -0.054(6)
C43 0.126(9) 0.182(12) 0.141(9) 0.070(9) 0.078(8) 0.059(8)
C45 0.165(13) 0.205(17) 0.107(8) -0.012(9) 0.072(9) 0.042(12)
C39 0.079(4) 0.095(5) 0.103(6) -0.023(5) 0.018(4) -0.023(4)
C46 0.118(9) 0.32(2) 0.181(12) 0.118(14) 0.086(9) 0.105(11)
C67 0.109(14) 0.115(12) 0.076(9) -0.005(8) 0.023(9) -0.027(10)
C68 0.16(2) 0.109(15) 0.101(11) -0.037(11) 0.058(14) -0.054(14)
C70 0.47(5) 0.18(3) 0.159(11) -0.103(19) 0.19(2) -0.20(3)
C69 0.27(5) 0.21(4) 0.100(10) -0.046(19) 0.06(2) -0.15(4)
O14 0.081(9) 0.107(9) 0.133(10) -0.048(8) -0.001(8) -0.002(6)
O15 0.100(10) 0.074(8) 0.104(11) -0.008(8) 0.001(7) 0.006(7)
O13 0.079(7) 0.110(11) 0.153(12) -0.007(9) 0.024(7) 0.006(8)
O11 0.096(9) 0.058(9) 0.085(11) -0.011(8) 0.028(10) -0.026(8)
O10 0.088(14) 0.097(11) 0.20(3) 0.024(15) -0.016(15) 0.019(9)
O12 0.124(11) 0.120(8) 0.170(18) -0.061(8) 0.004(11) 0.046(8)
C56 0.101(13) 0.130(13) 0.16(3) -0.02(2) 0.05(2) -0.047(14)
C55 0.083(18) 0.169(18) 0.13(3) -0.06(3) -0.01(2) -0.006(13)
C62 0.112(19) 0.099(18) 0.12(3) 0.004(14) -0.002(14) -0.033(13)
C63 0.10(2) 0.13(2) 0.10(2) -0.056(17) 0.028(13) -0.009(15)
C64 0.111(19) 0.069(11) 0.14(2) -0.001(15) 0.042(15) -0.007(10)
C61 0.16(4) 0.21(4) 0.21(5) -0.05(3) -0.08(3) 0.06(3)
C59 0.116(10) 0.115(10) 0.119(14) 0.002(9) 0.029(9) 0.023(7)
C66 0.065(17) 0.119(16) 0.21(5) 0.01(2) -0.02(2) 0.028(10)
C60 0.090(17) 0.14(3) 0.33(6) -0.06(3) 0.01(2) 0.036(14)
C65 0.12(2) 0.100(13) 0.10(2) 0.037(17) 0.007(14) 0.017(10)
C58 0.102(13) 0.073(10) 0.18(3) 0.023(14) 0.076(11) 0.010(8)
C57 0.136(11) 0.122(13) 0.127(13) -0.027(9) 0.035(8) 0.000(8)
C48 0.205(5) 0.191(5) 0.180(5) -0.003(4) 0.030(5) -0.005(5)
C50 0.208(6) 0.188(5) 0.184(5) -0.003(4) 0.029(5) -0.008(5)
C49 0.202(6) 0.186(5) 0.180(5) -0.002(4) 0.032(5) -0.010(5)
C47 0.205(6) 0.193(5) 0.190(5) -0.002(5) 0.029(5) -0.016(5)
O9 0.215(6) 0.196(5) 0.197(5) -0.009(5) 0.020(5) -0.018(5)
C71 0.202(6) 0.189(5) 0.176(5) -0.006(5) 0.028(5) -0.008(5)
C72 0.203(6) 0.181(6) 0.167(5) -0.012(5) 0.037(5) -0.008(5)
C73 0.206(6) 0.183(5) 0.181(5) 0.001(5) 0.029(5) -0.005(5)
C74 0.212(6) 0.186(5) 0.184(5) -0.003(5) 0.028(5) -0.009(5)
O16 0.217(5) 0.202(5) 0.198(5) -0.012(4) 0.017(4) -0.005(4)

loop_
_atom_type_symbol
_atom_type_description
_atom_type_scat_dispersion_real
_atom_type_scat_dispersion_imag
_atom_type_scat_source
C C 0.0033 0.0016 'International Tables Vol C Tables 4.2.6.8 and 6.1.1.4'
H H 0.0000 0.0000 'International Tables Vol C Tables 4.2.6.8 and 6.1.1.4'
B B 0.0013 0.0007 'International Tables Vol C Tables 4.2.6.8 and 6.1.1.4'
K K 0.2009 0.2494 'International Tables Vol C Tables 4.2.6.8 and 6.1.1.4'
N N 0.0061 0.0033 'International Tables Vol C Tables 4.2.6.8 and 6.1.1.4'
O O 0.0106 0.0060 'International Tables Vol C Tables 4.2.6.8 and 6.1.1.4'

loop_
_geom_angle_atom_site_label_1
_geom_angle_atom_site_label_2
_geom_angle_atom_site_label_3
_geom_angle
_geom_angle_site_symmetry_1
_geom_angle_site_symmetry_3
_geom_angle_publ_flag
O5 K1 O6 60.05(17) . . ?
O5 K1 O4 58.22(16) . . ?
O7 K1 O5 90.20(18) . . ?
O7 K1 O6 93.55(17) . . ?
O7 K1 O1 82.51(15) . . ?
O7 K1 O4 100.84(16) . . ?
O7 K1 O3 86.51(17) . . ?
O7 K1 O2 88.14(17) . . ?
O7 K1 O8 166.61(17) . . ?
O7 K1 O15 84.6(4) . . ?
O7 K1 O13 91.1(5) . . ?
O7 K1 O12 95.0(6) . . ?
O6 K1 O4 116.28(17) . . ?
O1 K1 O5 119.75(16) . . ?
O1 K1 O6 60.88(17) . . ?
O1 K1 O4 175.91(17) . . ?
O3 K1 O5 116.99(19) . . ?
O3 K1 O6 177.0(2) . . ?
O3 K1 O1 122.1(2) . . ?
O3 K1 O4 60.8(2) . . ?
O3 K1 O2 60.9(2) . . ?
O3 K1 O8 101.34(18) . . ?
O2 K1 O5 177.4(2) . . ?
O2 K1 O6 122.0(2) . . ?
O2 K1 O1 62.0(2) . . ?
O2 K1 O4 120.2(2) . . ?
O8 K1 O5 95.74(18) . . ?
O8 K1 O6 79.17(19) . . ?
O8 K1 O1 84.12(17) . . ?
O8 K1 O4 92.49(17) . . ?
O8 K1 O2 86.31(18) . . ?
O14 K1 O7 93.1(5) . . ?
O14 K1 O8 86.4(5) . . ?
O14 K1 O15 63.3(5) . . ?
O14 K1 O13 61.5(6) . . ?
O14 K1 O12 122.2(6) . . ?
O15 K1 O8 83.2(4) . . ?
O15 K1 O12 174.5(6) . . ?
O13 K1 O8 100.3(5) . . ?
O13 K1 O15 124.3(5) . . ?
O13 K1 O12 61.1(6) . . ?
O12 K1 O8 96.6(6) . . ?
C5 N1 B1 114.7(3) . . ?
C1 N1 C5 116.3(3) . . ?
C1 N1 B1 128.5(3) . . ?
C17 C12 C13 115.2(4) . . ?
C17 C12 B1 119.3(3) . . ?
C13 C12 B1 125.1(4) . . ?
C11 C10 H10 119.2 . . ?
C9 C10 H10 119.2 . . ?
C9 C10 C11 121.6(4) . . ?
C10 C11 B1 133.4(3) . . ?
C6 C11 C10 116.0(3) . . ?
C6 C11 B1 110.2(3) . . ?
C38 O5 K1 119.3(5) . . ?
C38 O5 C39 113.5(7) . . ?
C39 O5 K1 116.3(5) . . ?
C12 C17 C20 122.4(3) . . ?
C16 C17 C12 121.3(4) . . ?
C16 C17 C20 116.2(4) . . ?
C11 C6 C5 110.4(3) . . ?
C7 C6 C11 122.4(3) . . ?
C7 C6 C5 127.2(4) . . ?
C17 C20 H20A 109.5 . . ?
C17 C20 H20B 109.5 . . ?
C17 C20 H20C 109.5 . . ?
H20A C20 H20B 109.5 . . ?
H20A C20 H20C 109.5 . . ?
H20B C20 H20C 109.5 . . ?
C26 C21 C22 115.6(4) . . ?
C26 C21 B1 122.0(3) . . ?
C22 C21 B1 122.3(4) . . ?
N1 C5 C6 108.4(3) . . ?
C4 C5 N1 123.3(4) . . ?
C4 C5 C6 128.3(4) . . ?
C13 C14 H14 117.9 . . ?
C15 C14 H14 117.9 . . ?
C15 C14 C13 124.1(4) . . ?
C43 O7 K1 108.5(5) . . ?
C46 O7 K1 139.2(7) . . ?
C46 O7 C43 111.4(8) . . ?
C67 O7 K1 130.7(5) . . ?
C70 O7 K1 114.8(7) . . ?
C70 O7 C67 106.2(8) . . ?
C12 C13 C18 122.4(4) . . ?
C14 C13 C12 120.0(4) . . ?
C14 C13 C18 117.6(4) . . ?
C10 C9 H9 119.9 . . ?
C8 C9 C10 120.3(4) . . ?
C8 C9 H9 119.9 . . ?
C17 C16 H16 118.3 . . ?
C15 C16 C17 123.4(4) . . ?
C15 C16 H16 118.3 . . ?
C40 O6 K1 112.2(6) . . ?
C40 O6 C41 115.4(8) . . ?
C41 O6 K1 112.9(6) . . ?
C9 C8 H8 119.8 . . ?
C7 C8 C9 120.3(4) . . ?
C7 C8 H8 119.8 . . ?
C6 C7 H7 120.3 . . ?
C8 C7 C6 119.3(4) . . ?
C8 C7 H7 120.3 . . ?
C21 C26 C29 121.4(4) . . ?
C25 C26 C21 121.7(4) . . ?
C25 C26 C29 116.9(4) . . ?
C14 C15 C16 115.9(4) . . ?
C14 C15 C19 121.7(5) . . ?
C16 C15 C19 122.5(6) . . ?
C21 C22 C27 123.1(4) . . ?
C23 C22 C21 120.1(4) . . ?
C23 C22 C27 116.8(4) . . ?
C42 O1 K1 111.1(5) . . ?
C30 O1 K1 109.4(8) . . ?
C30 O1 C42 119.9(11) . . ?
N1 C1 H1 118.4 . . ?
C2 C1 N1 123.1(4) . . ?
C2 C1 H1 118.4 . . ?
C36 O4 K1 111.6(6) . . ?
C37 O4 K1 115.7(5) . . ?
C37 O4 C36 115.6(8) . . ?
C26 C25 H25 118.9 . . ?
C24 C25 C26 122.2(5) . . ?
C24 C25 H25 118.9 . . ?
C5 C4 H4 118.7 . . ?
C5 C4 C3 122.6(4) . . ?
C3 C4 H4 118.7 . . ?
C25 C24 C28 122.2(6) . . ?
C23 C24 C25 117.2(4) . . ?
C23 C24 C28 120.5(6) . . ?
C22 C23 H23 118.6 . . ?
C24 C23 C22 122.9(5) . . ?
C24 C23 H23 118.6 . . ?
C26 C29 H29A 109.5 . . ?
C26 C29 H29B 109.5 . . ?
C26 C29 H29C 109.5 . . ?
H29A C29 H29B 109.5 . . ?
H29A C29 H29C 109.5 . . ?
H29B C29 H29C 109.5 . . ?
C22 C27 H27A 109.5 . . ?
C22 C27 H27B 109.5 . . ?
C22 C27 H27C 109.5 . . ?
H27A C27 H27B 109.5 . . ?
H27A C27 H27C 109.5 . . ?
H27B C27 H27C 109.5 . . ?
C34 O3 K1 116.0(7) . . ?
C34 O3 C35 117.4(9) . . ?
C35 O3 K1 112.9(6) . . ?
C1 C2 H2 118.0 . . ?
C1 C2 C3 124.0(4) . . ?
C3 C2 H2 118.0 . . ?
C13 C18 H18A 109.5 . . ?
C13 C18 H18B 109.5 . . ?
C13 C18 H18C 109.5 . . ?
H18A C18 H18B 109.5 . . ?
H18A C18 H18C 109.5 . . ?
H18B C18 H18C 109.5 . . ?
C32 O2 K1 110.9(8) . . ?
C32 O2 C31 114.6(11) . . ?
C31 O2 K1 110.7(6) . . ?
N1 B1 C12 118.1(3) . . ?
N1 B1 C11 96.0(3) . . ?
N1 B1 C21 105.7(3) . . ?
C11 B1 C12 101.3(3) . . ?
C11 B1 C21 120.7(3) . . ?
C21 B1 C12 114.4(3) . . ?
C2 C3 C4 110.3(4) . . ?
C3 C3 C4 122.8(6) 5_656 . ?
C3 C3 C2 125.8(5) 5_656 . ?
C51 O8 K1 114.5(5) . . ?
C51 O8 C54 108.5(6) . . ?
C54 O8 K1 114.5(5) . . ?
C15 C19 H19A 109.5 . . ?
C15 C19 H19B 109.5 . . ?
C15 C19 H19C 109.5 . . ?
H19A C19 H19B 109.5 . . ?
H19A C19 H19C 109.5 . . ?
H19B C19 H19C 109.5 . . ?
O6 C40 H40A 108.5 . . ?
O6 C40 H40B 108.5 . . ?
O6 C40 C39 114.9(9) . . ?
H40A C40 H40B 107.5 . . ?
C39 C40 H40A 108.5 . . ?
C39 C40 H40B 108.5 . . ?
O5 C38 H38A 109.5 . . ?
O5 C38 H38B 109.5 . . ?
O5 C38 C37 110.8(8) . . ?
H38A C38 H38B 108.1 . . ?
C37 C38 H38A 109.5 . . ?
C37 C38 H38B 109.5 . . ?
O4 C36 H36A 109.5 . . ?
O4 C36 H36B 109.5 . . ?
O4 C36 C35 110.8(10) . . ?
H36A C36 H36B 108.1 . . ?
C35 C36 H36A 109.5 . . ?
C35 C36 H36B 109.5 . . ?
O3 C34 H34A 108.7 . . ?
O3 C34 H34B 108.7 . . ?
O3 C34 C32 114.2(11) . . ?
H34A C34 H34B 107.6 . . ?
C32 C34 H34A 108.7 . . ?
C32 C34 H34B 108.7 . . ?
C24 C28 H28A 109.5 . . ?
C24 C28 H28B 109.5 . . ?
C24 C28 H28C 109.5 . . ?
H28A C28 H28B 109.5 . . ?
H28A C28 H28C 109.5 . . ?
H28B C28 H28C 109.5 . . ?
O2 C32 C34 113.8(12) . . ?
O2 C32 H32A 108.8 . . ?
O2 C32 H32B 108.8 . . ?
C34 C32 H32A 108.8 . . ?
C34 C32 H32B 108.8 . . ?
H32A C32 H32B 107.7 . . ?
O4 C37 C38 111.7(8) . . ?
O4 C37 H37A 109.3 . . ?
O4 C37 H37B 109.3 . . ?
C38 C37 H37A 109.3 . . ?
C38 C37 H37B 109.3 . . ?
H37A C37 H37B 107.9 . . ?
O6 C41 H41A 109.5 . . ?
O6 C41 H41B 109.5 . . ?
O6 C41 C42 110.8(9) . . ?
H41A C41 H41B 108.1 . . ?
C42 C41 H41A 109.5 . . ?
C42 C41 H41B 109.5 . . ?
K1 C42 H42A 87.9 . . ?
K1 C42 H42B 156.2 . . ?
O1 C42 K1 47.6(4) . . ?
O1 C42 C41 112.4(11) . . ?
O1 C42 H42A 109.1 . . ?
O1 C42 H42B 109.1 . . ?
C41 C42 K1 81.1(6) . . ?
C41 C42 H42A 109.1 . . ?
C41 C42 H42B 109.1 . . ?
H42A C42 H42B 107.9 . . ?
O3 C35 C36 109.5(9) . . ?
O3 C35 H35A 109.8 . . ?
O3 C35 H35B 109.8 . . ?
C36 C35 H35A 109.8 . . ?
C36 C35 H35B 109.8 . . ?
H35A C35 H35B 108.2 . . ?
O8 C51 H51A 111.4 . . ?
O8 C51 H51B 111.4 . . ?
O8 C51 C52 101.8(6) . . ?
H51A C51 H51B 109.3 . . ?
C52 C51 H51A 111.4 . . ?
C52 C51 H51B 111.4 . . ?
O2 C31 H31A 110.1 . . ?
O2 C31 H31B 110.1 . . ?
O2 C31 C30 108.2(12) . . ?
H31A C31 H31B 108.4 . . ?
C30 C31 H31A 110.1 . . ?
C30 C31 H31B 110.1 . . ?
O8 C54 H54A 110.5 . . ?
O8 C54 H54B 110.5 . . ?
H54A C54 H54B 108.7 . . ?
C53 C54 O8 106.1(7) . . ?
C53 C54 H54A 110.5 . . ?
C53 C54 H54B 110.5 . . ?
O1 C30 C31 114.2(13) . . ?
O1 C30 H30A 108.7 . . ?
O1 C30 H30B 108.7 . . ?
C31 C30 H30A 108.7 . . ?
C31 C30 H30B 108.7 . . ?
H30A C30 H30B 107.6 . . ?
C54 C53 H53A 110.1 . . ?
C54 C53 H53B 110.1 . . ?
C54 C53 C52 108.1(8) . . ?
H53A C53 H53B 108.4 . . ?
C52 C53 H53A 110.1 . . ?
C52 C53 H53B 110.1 . . ?
H44A C44 H44B 109.2 . . ?
C43 C44 H44A 111.3 . . ?
C43 C44 H44B 111.3 . . ?
C43 C44 C45 102.5(11) . . ?
C45 C44 H44A 111.3 . . ?
C45 C44 H44B 111.3 . . ?
C51 C52 H52A 111.0 . . ?
C51 C52 H52B 111.0 . . ?
C53 C52 C51 104.0(8) . . ?
C53 C52 H52A 111.0 . . ?
C53 C52 H52B 111.0 . . ?
H52A C52 H52B 109.0 . . ?
K1 C43 H43A 94.4 . . ?
K1 C43 H43B 70.8 . . ?
O7 C43 K1 49.3(4) . . ?
O7 C43 C44 110.3(9) . . ?
O7 C43 H43A 109.6 . . ?
O7 C43 H43B 109.6 . . ?
C44 C43 K1 153.8(11) . . ?
C44 C43 H43A 109.6 . . ?
C44 C43 H43B 109.6 . . ?
H43A C43 H43B 108.1 . . ?
C44 C45 H45A 111.0 . . ?
C44 C45 H45B 111.0 . . ?
H45A C45 H45B 109.0 . . ?
C46 C45 C44 104.0(10) . . ?
C46 C45 H45A 111.0 . . ?
C46 C45 H45B 111.0 . . ?
O5 C39 C40 112.1(8) . . ?
O5 C39 H39A 109.2 . . ?
O5 C39 H39B 109.2 . . ?
C40 C39 H39A 109.2 . . ?
C40 C39 H39B 109.2 . . ?
H39A C39 H39B 107.9 . . ?
O7 C46 C45 110.9(10) . . ?
O7 C46 H46A 109.5 . . ?
O7 C46 H46B 109.5 . . ?
C45 C46 H46A 109.5 . . ?
C45 C46 H46B 109.5 . . ?
H46A C46 H46B 108.1 . . ?
O7 C67 H67A 110.6 . . ?
O7 C67 H67B 110.6 . . ?
H67A C67 H67B 108.7 . . ?
C68 C67 O7 105.9(8) . . ?
C68 C67 H67A 110.6 . . ?
C68 C67 H67B 110.6 . . ?
C67 C68 H68A 110.3 . . ?
C67 C68 H68B 110.3 . . ?
H68A C68 H68B 108.5 . . ?
C69 C68 C67 107.1(10) . . ?
C69 C68 H68A 110.3 . . ?
C69 C68 H68B 110.3 . . ?
O7 C70 H70A 110.0 . . ?
O7 C70 H70B 110.0 . . ?
O7 C70 C69 108.4(8) . . ?
H70A C70 H70B 108.4 . . ?
C69 C70 H70A 110.0 . . ?
C69 C70 H70B 110.0 . . ?
C68 C69 H69A 110.4 . . ?
C68 C69 H69B 110.4 . . ?
C70 C69 C68 106.6(9) . . ?
C70 C69 H69A 110.4 . . ?
C70 C69 H69B 110.4 . . ?
H69A C69 H69B 108.6 . . ?
C62 O14 K1 111.3(19) . . ?
C62 O14 C63 117(3) . . ?
C63 O14 K1 113(2) . . ?
C64 O15 K1 112(2) . . ?
C64 O15 C65 114(2) . . ?
C65 O15 K1 116.8(18) . . ?
C61 O13 K1 129.1(18) . . ?
C61 O13 C60 112(3) . . ?
C60 O13 K1 119(2) . . ?
C56 O11 K1 123.9(15) . . ?
C56 O11 C57 118(2) . . ?
C57 O11 K1 118.3(18) . . ?
C55 O10 K1 123.8(14) . . ?
C55 O10 C66 114.2(19) . . ?
C66 O10 K1 115.0(17) . . ?
C59 O12 K1 121.2(15) . . ?
C58 O12 K1 121.6(14) . . ?
C58 O12 C59 114.8(18) . . ?
O11 C56 H56A 109.7 . . ?
O11 C56 H56B 109.7 . . ?
O11 C56 C55 109.9(17) . . ?
H56A C56 H56B 108.2 . . ?
C55 C56 H56A 109.7 . . ?
C55 C56 H56B 109.7 . . ?
O10 C55 C56 117.5(18) . . ?
O10 C55 H55A 107.9 . . ?
O10 C55 H55B 107.9 . . ?
C56 C55 H55A 107.9 . . ?
C56 C55 H55B 107.9 . . ?
H55A C55 H55B 107.2 . . ?
K1 C62 H62A 138.9 . . ?
K1 C62 H62B 107.9 . . ?
O14 C62 K1 45.5(14) . . ?
O14 C62 H62A 103.4 . . ?
O14 C62 H62B 103.4 . . ?
O14 C62 C61 135(3) . . ?
H62A C62 H62B 105.2 . . ?
C61 C62 K1 91.8(19) . . ?
C61 C62 H62A 103.4 . . ?
C61 C62 H62B 103.4 . . ?
K1 C63 H63A 88.8 . . ?
K1 C63 H63B 154.1 . . ?
O14 C63 K1 44.2(17) . . ?
O14 C63 H63A 110.3 . . ?
O14 C63 H63B 110.3 . . ?
O14 C63 C64 107(3) . . ?
H63A C63 H63B 108.6 . . ?
C64 C63 K1 80(2) . . ?
C64 C63 H63A 110.3 . . ?
C64 C63 H63B 110.3 . . ?
K1 C64 H64A 90.6 . . ?
K1 C64 H64B 154.7 . . ?
O15 C64 K1 45.2(15) . . ?
O15 C64 C63 105(3) . . ?
O15 C64 H64A 110.7 . . ?
O15 C64 H64B 110.7 . . ?
C63 C64 K1 75(2) . . ?
C63 C64 H64A 110.7 . . ?
C63 C64 H64B 110.7 . . ?
H64A C64 H64B 108.8 . . ?
O13 C61 C62 96(3) . . ?
O13 C61 H61A 112.5 . . ?
O13 C61 H61B 112.5 . . ?
C62 C61 H61A 112.5 . . ?
C62 C61 H61B 112.5 . . ?
H61A C61 H61B 110.0 . . ?
O12 C59 H59A 109.0 . . ?
O12 C59 H59B 109.0 . . ?
O12 C59 C60 113(2) . . ?
H59A C59 H59B 107.8 . . ?
C60 C59 H59A 109.0 . . ?
C60 C59 H59B 109.0 . . ?
O10 C66 H66A 109.9 . . ?
O10 C66 H66B 109.9 . . ?
O10 C66 C65 109(2) . . ?
H66A C66 H66B 108.3 . . ?
C65 C66 H66A 109.9 . . ?
C65 C66 H66B 109.9 . . ?
O13 C60 C59 116(2) . . ?
O13 C60 H60A 108.4 . . ?
O13 C60 H60B 108.4 . . ?
C59 C60 H60A 108.4 . . ?
C59 C60 H60B 108.4 . . ?
H60A C60 H60B 107.5 . . ?
O15 C65 C66 109(2) . . ?
O15 C65 H65A 109.9 . . ?
O15 C65 H65B 109.9 . . ?
C66 C65 H65A 109.9 . . ?
C66 C65 H65B 109.9 . . ?
H65A C65 H65B 108.3 . . ?
O12 C58 H58A 109.2 . . ?
O12 C58 H58B 109.2 . . ?
O12 C58 C57 112(2) . . ?
H58A C58 H58B 107.9 . . ?
C57 C58 H58A 109.2 . . ?
C57 C58 H58B 109.2 . . ?
O11 C57 C58 107.6(17) . . ?
O11 C57 H57A 110.2 . . ?
O11 C57 H57B 110.2 . . ?
C58 C57 H57A 110.2 . . ?
C58 C57 H57B 110.2 . . ?
H57A C57 H57B 108.5 . . ?
H48A C48 H48B 108.6 . . ?
C49 C48 H48A 110.4 . . ?
C49 C48 H48B 110.4 . . ?
C47 C48 H48A 110.4 . . ?
C47 C48 H48B 110.4 . . ?
C47 C48 C49 106.5(9) . . ?
H50A C50 H50B 108.4 . . ?
C49 C50 H50A 110.0 . . ?
C49 C50 H50B 110.0 . . ?
O9 C50 H50A 110.0 . . ?
O9 C50 H50B 110.0 . . ?
O9 C50 C49 108.3(9) . . ?
C48 C49 H49A 110.4 . . ?
C48 C49 H49B 110.4 . . ?
C50 C49 C48 106.5(9) . . ?
C50 C49 H49A 110.4 . . ?
C50 C49 H49B 110.4 . . ?
H49A C49 H49B 108.6 . . ?
C48 C47 H47A 109.8 . . ?
C48 C47 H47B 109.8 . . ?
H47A C47 H47B 108.2 . . ?
O9 C47 C48 109.5(8) . . ?
O9 C47 H47A 109.8 . . ?
O9 C47 H47B 109.8 . . ?
C47 O9 C50 106.0(8) . . ?
H71A C71 H71B 108.2 . . ?
C72 C71 H71A 109.8 . . ?
C72 C71 H71B 109.8 . . ?
C72 C71 O16 109.5(15) . . ?
O16 C71 H71A 109.8 . . ?
O16 C71 H71B 109.8 . . ?
C71 C72 H72A 109.4 . . ?
C71 C72 H72B 109.4 . . ?
C71 C72 C73 111.1(16) . . ?
H72A C72 H72B 108.0 . . ?
C73 C72 H72A 109.4 . . ?
C73 C72 H72B 109.4 . . ?
C72 C73 H73A 111.7 . . ?
C72 C73 H73B 111.7 . . ?
H73A C73 H73B 109.5 . . ?
C74 C73 C72 100.2(16) . . ?
C74 C73 H73A 111.7 . . ?
C74 C73 H73B 111.7 . . ?
C73 C74 H74A 108.3 . . ?
C73 C74 H74B 108.3 . . ?
C73 C74 O16 115.9(16) . . ?
H74A C74 H74B 107.4 . . ?
O16 C74 H74A 108.3 . . ?
O16 C74 H74B 108.3 . . ?
C71 O16 C74 100.9(14) . . ?

loop_
_geom_bond_atom_site_label_1
_geom_bond_atom_site_label_2
_geom_bond_distance
_geom_bond_site_symmetry_2
_geom_bond_publ_flag
K1 O5 2.800(6) . ?
K1 O7 2.656(4) . ?
K1 O6 2.815(5) . ?
K1 O1 2.798(6) . ?
K1 O4 2.842(6) . ?
K1 O3 2.751(6) . ?
K1 O2 2.797(5) . ?
K1 O8 2.797(5) . ?
K1 O14 2.636(18) . ?
K1 O15 2.715(18) . ?
K1 O13 2.71(2) . ?
K1 O12 2.791(19) . ?
N1 C5 1.380(5) . ?
N1 C1 1.378(5) . ?
N1 B1 1.565(5) . ?
C12 C17 1.412(6) . ?
C12 C13 1.416(6) . ?
C12 B1 1.658(6) . ?
C10 H10 0.9300 . ?
C10 C11 1.399(5) . ?
C10 C9 1.379(5) . ?
C11 C6 1.392(5) . ?
C11 B1 1.645(6) . ?
O5 C38 1.333(9) . ?
O5 C39 1.414(9) . ?
C17 C20 1.513(6) . ?
C17 C16 1.385(6) . ?
C6 C5 1.463(5) . ?
C6 C7 1.390(6) . ?
C20 H20A 0.9600 . ?
C20 H20B 0.9600 . ?
C20 H20C 0.9600 . ?
C21 C26 1.412(6) . ?
C21 C22 1.429(5) . ?
C21 B1 1.650(6) . ?
C5 C4 1.339(6) . ?
C14 H14 0.9300 . ?
C14 C13 1.400(7) . ?
C14 C15 1.357(7) . ?
O7 C43 1.320(11) . ?
O7 C46 1.275(11) . ?
O7 C67 1.543(9) . ?
O7 C70 1.531(10) . ?
C13 C18 1.511(7) . ?
C9 H9 0.9300 . ?
C9 C8 1.369(6) . ?
C16 H16 0.9300 . ?
C16 C15 1.363(7) . ?
O6 C40 1.342(11) . ?
O6 C41 1.406(10) . ?
C8 H8 0.9300 . ?
C8 C7 1.362(6) . ?
C7 H7 0.9300 . ?
C26 C25 1.381(6) . ?
C26 C29 1.501(6) . ?
C15 C19 1.507(7) . ?
C22 C23 1.399(7) . ?
C22 C27 1.491(7) . ?
O1 C42 1.377(12) . ?
O1 C30 1.371(12) . ?
C1 H1 0.9300 . ?
C1 C2 1.327(6) . ?
O4 C36 1.403(12) . ?
O4 C37 1.387(10) . ?
C25 H25 0.9300 . ?
C25 C24 1.380(7) . ?
C4 H4 0.9300 . ?
C4 C3 1.483(6) . ?
C24 C23 1.368(8) . ?
C24 C28 1.511(7) . ?
C23 H23 0.9300 . ?
C29 H29A 0.9600 . ?
C29 H29B 0.9600 . ?
C29 H29C 0.9600 . ?
C27 H27A 0.9600 . ?
C27 H27B 0.9600 . ?
C27 H27C 0.9600 . ?
O3 C34 1.368(13) . ?
O3 C35 1.421(12) . ?
C2 H2 0.9300 . ?
C2 C3 1.458(6) . ?
C18 H18A 0.9600 . ?
C18 H18B 0.9600 . ?
C18 H18C 0.9600 . ?
O2 C32 1.359(15) . ?
O2 C31 1.414(15) . ?
C3 C3 1.298(9) 5_656 ?
O8 C51 1.349(10) . ?
O8 C54 1.460(9) . ?
C19 H19A 0.9600 . ?
C19 H19B 0.9600 . ?
C19 H19C 0.9600 . ?
C40 H40A 0.9700 . ?
C40 H40B 0.9700 . ?
C40 C39 1.434(13) . ?
C38 H38A 0.9700 . ?
C38 H38B 0.9700 . ?
C38 C37 1.476(12) . ?
C36 H36A 0.9700 . ?
C36 H36B 0.9700 . ?
C36 C35 1.436(16) . ?
C34 H34A 0.9700 . ?
C34 H34B 0.9700 . ?
C34 C32 1.433(18) . ?
C28 H28A 0.9600 . ?
C28 H28B 0.9600 . ?
C28 H28C 0.9600 . ?
C32 H32A 0.9700 . ?
C32 H32B 0.9700 . ?
C37 H37A 0.9700 . ?
C37 H37B 0.9700 . ?
C41 H41A 0.9700 . ?
C41 H41B 0.9700 . ?
C41 C42 1.436(15) . ?
C42 H42A 0.9700 . ?
C42 H42B 0.9700 . ?
C35 H35A 0.9700 . ?
C35 H35B 0.9700 . ?
C51 H51A 0.9700 . ?
C51 H51B 0.9700 . ?
C51 C52 1.518(13) . ?
C31 H31A 0.9700 . ?
C31 H31B 0.9700 . ?
C31 C30 1.45(2) . ?
C54 H54A 0.9700 . ?
C54 H54B 0.9700 . ?
C54 C53 1.378(11) . ?
C30 H30A 0.9700 . ?
C30 H30B 0.9700 . ?
C53 H53A 0.9700 . ?
C53 H53B 0.9700 . ?
C53 C52 1.389(11) . ?
C44 H44A 0.9700 . ?
C44 H44B 0.9700 . ?
C44 C43 1.441(16) . ?
C44 C45 1.48(2) . ?
C52 H52A 0.9700 . ?
C52 H52B 0.9700 . ?
C43 H43A 0.9700 . ?
C43 H43B 0.9700 . ?
C45 H45A 0.9700 . ?
C45 H45B 0.9700 . ?
C45 C46 1.441(18) . ?
C39 H39A 0.9700 . ?
C39 H39B 0.9700 . ?
C46 H46A 0.9700 . ?
C46 H46B 0.9700 . ?
C67 H67A 0.9700 . ?
C67 H67B 0.9700 . ?
C67 C68 1.540(9) . ?
C68 H68A 0.9700 . ?
C68 H68B 0.9700 . ?
C68 C69 1.540(10) . ?
C70 H70A 0.9700 . ?
C70 H70B 0.9700 . ?
C70 C69 1.536(10) . ?
C69 H69A 0.9700 . ?
C69 H69B 0.9700 . ?
O14 C62 1.457(10) . ?
O14 C63 1.457(10) . ?
O15 C64 1.453(10) . ?
O15 C65 1.463(10) . ?
O13 C61 1.456(10) . ?
O13 C60 1.458(10) . ?
O11 C56 1.459(10) . ?
O11 C57 1.459(10) . ?
O10 C55 1.457(10) . ?
O10 C66 1.459(10) . ?
O12 C59 1.458(10) . ?
O12 C58 1.458(10) . ?
C56 H56A 0.9700 . ?
C56 H56B 0.9700 . ?
C56 C55 1.504(10) . ?
C55 H55A 0.9700 . ?
C55 H55B 0.9700 . ?
C62 H62A 0.9700 . ?
C62 H62B 0.9700 . ?
C62 C61 1.509(10) . ?
C63 H63A 0.9700 . ?
C63 H63B 0.9700 . ?
C63 C64 1.507(10) . ?
C64 H64A 0.9700 . ?
C64 H64B 0.9700 . ?
C61 H61A 0.9700 . ?
C61 H61B 0.9700 . ?
C59 H59A 0.9700 . ?
C59 H59B 0.9700 . ?
C59 C60 1.508(10) . ?
C66 H66A 0.9700 . ?
C66 H66B 0.9700 . ?
C66 C65 1.514(10) . ?
C60 H60A 0.9700 . ?
C60 H60B 0.9700 . ?
C65 H65A 0.9700 . ?
C65 H65B 0.9700 . ?
C58 H58A 0.9700 . ?
C58 H58B 0.9700 . ?
C58 C57 1.538(10) . ?
C57 H57A 0.9700 . ?
C57 H57B 0.9700 . ?
C48 H48A 0.9700 . ?
C48 H48B 0.9700 . ?
C48 C49 1.519(7) . ?
C48 C47 1.513(7) . ?
C50 H50A 0.9700 . ?
C50 H50B 0.9700 . ?
C50 C49 1.512(7) . ?
C50 O9 1.512(7) . ?
C49 H49A 0.9700 . ?
C49 H49B 0.9700 . ?
C47 H47A 0.9700 . ?
C47 H47B 0.9700 . ?
C47 O9 1.505(7) . ?
C71 H71A 0.9700 . ?
C71 H71B 0.9700 . ?
C71 C72 1.451(10) . ?
C71 O16 1.475(9) . ?
C72 H72A 0.9700 . ?
C72 H72B 0.9700 . ?
C72 C73 1.466(10) . ?
C73 H73A 0.9700 . ?
C73 H73B 0.9700 . ?
C73 C74 1.461(10) . ?
C74 H74A 0.9700 . ?
C74 H74B 0.9700 . ?
C74 O16 1.483(10) . ?

loop_
_geom_torsion_atom_site_label_1
_geom_torsion_atom_site_label_2
_geom_torsion_atom_site_label_3
_geom_torsion_atom_site_label_4
_geom_torsion
_geom_torsion_site_symmetry_1
_geom_torsion_site_symmetry_2
_geom_torsion_site_symmetry_3
_geom_torsion_site_symmetry_4
_geom_torsion_publ_flag
K1 O5 C38 C37 43.8(8) . . . . ?
K1 O5 C39 C40 -31.4(11) . . . . ?
K1 O7 C43 C44 -160.7(13) . . . . ?
K1 O7 C46 C45 159.3(13) . . . . ?
K1 O7 C67 C68 -169.3(14) . . . . ?
K1 O7 C70 C69 167(3) . . . . ?
K1 O6 C40 C39 -51.8(14) . . . . ?
K1 O6 C41 C42 43.0(12) . . . . ?
K1 O1 C42 C41 52.9(12) . . . . ?
K1 O1 C30 C31 -50.1(12) . . . . ?
K1 O4 C36 C35 -46.1(14) . . . . ?
K1 O4 C37 C38 42.5(9) . . . . ?
K1 O3 C34 C32 32.9(16) . . . . ?
K1 O3 C35 C36 -53.3(10) . . . . ?
K1 O2 C32 C34 49.8(14) . . . . ?
K1 O2 C31 C30 -50.1(13) . . . . ?
K1 O8 C51 C52 100.6(7) . . . . ?
K1 O8 C54 C53 -115.4(8) . . . . ?
K1 O14 C62 C61 -23(7) . . . . ?
K1 O14 C63 C64 54(4) . . . . ?
K1 O15 C64 C63 51(3) . . . . ?
K1 O15 C65 C66 -55(4) . . . . ?
K1 O13 C61 C62 19(6) . . . . ?
K1 O13 C60 C59 38(6) . . . . ?
K1 O11 C56 C55 -36(5) . . . . ?
K1 O11 C57 C58 -44(4) . . . . ?
K1 O10 C55 C56 5(6) . . . . ?
K1 O10 C66 C65 -38(4) . . . . ?
K1 O12 C59 C60 11(8) . . . . ?
K1 O12 C58 C57 -39(3) . . . . ?
K1 C62 C61 O13 -12(4) . . . . ?
K1 C63 C64 O15 -35(2) . . . . ?
N1 C5 C4 C3 -2.2(9) . . . . ?
N1 C1 C2 C3 0.7(9) . . . . ?
C12 C17 C16 C15 1.8(6) . . . . ?
C10 C11 C6 C5 -179.5(3) . . . . ?
C10 C11 C6 C7 1.5(6) . . . . ?
C10 C11 B1 N1 177.4(4) . . . . ?
C10 C11 B1 C12 57.2(5) . . . . ?
C10 C11 B1 C21 -70.3(5) . . . . ?
C10 C9 C8 C7 -1.2(7) . . . . ?
C11 C10 C9 C8 1.4(6) . . . . ?
C11 C6 C5 N1 3.6(5) . . . . ?
C11 C6 C5 C4 -175.3(5) . . . . ?
C11 C6 C7 C8 -1.3(7) . . . . ?
O5 C38 C37 O4 -57.1(10) . . . . ?
C17 C12 C13 C14 0.8(5) . . . . ?
C17 C12 C13 C18 -178.9(4) . . . . ?
C17 C12 B1 N1 177.7(3) . . . . ?
C17 C12 B1 C11 -79.1(4) . . . . ?
C17 C12 B1 C21 52.4(4) . . . . ?
C17 C16 C15 C14 0.4(7) . . . . ?
C17 C16 C15 C19 -178.2(5) . . . . ?
C6 C11 B1 N1 4.4(4) . . . . ?
C6 C11 B1 C12 -115.8(3) . . . . ?
C6 C11 B1 C21 116.7(4) . . . . ?
C6 C5 C4 C3 176.5(5) . . . . ?
C20 C17 C16 C15 -176.1(4) . . . . ?
C21 C26 C25 C24 2.3(7) . . . . ?
C21 C22 C23 C24 -1.4(7) . . . . ?
C5 N1 C1 C2 -4.9(7) . . . . ?
C5 N1 B1 C12 104.0(4) . . . . ?
C5 N1 B1 C11 -2.3(4) . . . . ?
C5 N1 B1 C21 -126.6(4) . . . . ?
C5 C6 C7 C8 179.9(4) . . . . ?
C5 C4 C3 C2 -1.9(9) . . . . ?
C5 C4 C3 C3 -170.8(8) . . . 5_656 ?
O7 C67 C68 C69 23(4) . . . . ?
O7 C70 C69 C68 -1(6) . . . . ?
C13 C12 C17 C20 175.5(3) . . . . ?
C13 C12 C17 C16 -2.4(5) . . . . ?
C13 C12 B1 N1 -10.1(5) . . . . ?
C13 C12 B1 C11 93.0(4) . . . . ?
C13 C12 B1 C21 -135.4(4) . . . . ?
C13 C14 C15 C16 -2.0(7) . . . . ?
C13 C14 C15 C19 176.6(5) . . . . ?
C9 C10 C11 C6 -1.5(5) . . . . ?
C9 C10 C11 B1 -174.2(4) . . . . ?
C9 C8 C7 C6 1.1(7) . . . . ?
O6 C40 C39 O5 57.4(16) . . . . ?
O6 C41 C42 K1 -30.4(9) . . . . ?
O6 C41 C42 O1 -67.0(14) . . . . ?
C7 C6 C5 N1 -177.5(4) . . . . ?
C7 C6 C5 C4 3.6(8) . . . . ?
C26 C21 C22 C23 5.5(6) . . . . ?
C26 C21 C22 C27 -173.3(4) . . . . ?
C26 C21 B1 N1 79.3(4) . . . . ?
C26 C21 B1 C12 -149.1(3) . . . . ?
C26 C21 B1 C11 -27.7(5) . . . . ?
C26 C25 C24 C23 2.1(8) . . . . ?
C26 C25 C24 C28 179.8(5) . . . . ?
C15 C14 C13 C12 1.4(7) . . . . ?
C15 C14 C13 C18 -178.9(5) . . . . ?
C22 C21 C26 C25 -5.9(6) . . . . ?
C22 C21 C26 C29 170.9(4) . . . . ?
C22 C21 B1 N1 -95.1(4) . . . . ?
C22 C21 B1 C12 36.5(5) . . . . ?
C22 C21 B1 C11 157.9(3) . . . . ?
C1 N1 C5 C6 -173.3(4) . . . . ?
C1 N1 C5 C4 5.6(7) . . . . ?
C1 N1 B1 C12 -84.2(5) . . . . ?
C1 N1 B1 C11 169.5(4) . . . . ?
C1 N1 B1 C21 45.3(5) . . . . ?
C1 C2 C3 C4 2.6(9) . . . . ?
C1 C2 C3 C3 171.1(8) . . . 5_656 ?
O4 C36 C35 O3 68.4(14) . . . . ?
C25 C24 C23 C22 -2.5(8) . . . . ?
C29 C26 C25 C24 -174.7(5) . . . . ?
C27 C22 C23 C24 177.4(5) . . . . ?
O3 C34 C32 O2 -57.9(19) . . . . ?
O2 C31 C30 O1 71.5(14) . . . . ?
B1 N1 C5 C6 -0.4(5) . . . . ?
B1 N1 C5 C4 178.5(5) . . . . ?
B1 N1 C1 C2 -176.6(5) . . . . ?
B1 C12 C17 C20 -11.6(5) . . . . ?
B1 C12 C17 C16 170.5(3) . . . . ?
B1 C12 C13 C14 -171.6(4) . . . . ?
B1 C12 C13 C18 8.7(6) . . . . ?
B1 C11 C6 C5 -5.2(4) . . . . ?
B1 C11 C6 C7 175.8(4) . . . . ?
B1 C21 C26 C25 179.3(4) . . . . ?
B1 C21 C26 C29 -3.8(6) . . . . ?
B1 C21 C22 C23 -179.8(4) . . . . ?
B1 C21 C22 C27 1.4(6) . . . . ?
O8 C51 C52 C53 34.1(11) . . . . ?
O8 C54 C53 C52 9.4(14) . . . . ?
C40 O6 C41 C42 173.8(11) . . . . ?
C38 O5 C39 C40 -175.5(9) . . . . ?
C36 O4 C37 C38 175.6(10) . . . . ?
C34 O3 C35 C36 167.7(11) . . . . ?
C28 C24 C23 C22 179.8(5) . . . . ?
C32 O2 C31 C30 -176.4(12) . . . . ?
C37 O4 C36 C35 179.0(10) . . . . ?
C41 O6 C40 C39 177.1(10) . . . . ?
C42 O1 C30 C31 180.0(11) . . . . ?
C35 O3 C34 C32 170.6(11) . . . . ?
C51 O8 C54 C53 13.9(12) . . . . ?
C31 O2 C32 C34 176.0(12) . . . . ?
C54 O8 C51 C52 -28.7(10) . . . . ?
C54 C53 C52 C51 -26.4(13) . . . . ?
C30 O1 C42 K1 129.2(11) . . . . ?
C30 O1 C42 C41 -177.9(10) . . . . ?
C44 C45 C46 O7 2(3) . . . . ?
C43 O7 C46 C45 -8(2) . . . . ?
C43 C44 C45 C46 4(3) . . . . ?
C45 C44 C43 K1 -43(4) . . . . ?
C45 C44 C43 O7 -8(3) . . . . ?
C39 O5 C38 C37 -173.3(7) . . . . ?
C46 O7 C43 K1 171.2(13) . . . . ?
C46 O7 C43 C44 11(2) . . . . ?
C67 O7 C70 C69 15(4) . . . . ?
C67 C68 C69 C70 -14(6) . . . . ?
C70 O7 C67 C68 -24(2) . . . . ?
O14 C62 C61 O13 5(8) . . . . ?
O14 C63 C64 K1 -35(3) . . . . ?
O14 C63 C64 O15 -70(5) . . . . ?
O11 C56 C55 O10 19(6) . . . . ?
O10 C66 C65 O15 61(4) . . . . ?
O12 C59 C60 O13 -31(8) . . . . ?
O12 C58 C57 O11 52(4) . . . . ?
C56 O11 C57 C58 136(3) . . . . ?
C55 O10 C66 C65 170(4) . . . . ?
C62 O14 C63 K1 131(4) . . . . ?
C62 O14 C63 C64 -174(3) . . . . ?
C63 O14 C62 K1 -132(4) . . . . ?
C63 O14 C62 C61 -155(6) . . . . ?
C64 O15 C65 C66 171(3) . . . . ?
C61 O13 C60 C59 -147(6) . . . . ?
C59 O12 C58 C57 159(4) . . . . ?
C66 O10 C55 C56 154(4) . . . . ?
C60 O13 C61 C62 -155(4) . . . . ?
C65 O15 C64 K1 136(3) . . . . ?
C65 O15 C64 C63 -173(3) . . . . ?
C58 O12 C59 C60 174(5) . . . . ?
C57 O11 C56 C55 145(4) . . . . ?
C48 C47 O9 C50 -5(3) . . . . ?
C49 C48 C47 O9 -6(4) . . . . ?
C49 C50 O9 C47 15(3) . . . . ?
C47 C48 C49 C50 15(3) . . . . ?
O9 C50 C49 C48 -19(3) . . . . ?
C71 C72 C73 C74 -15(2) . . . . ?
C72 C71 O16 C74 -6(2) . . . . ?
C72 C73 C74 O16 12(3) . . . . ?
C73 C74 O16 C71 -4(2) . . . . ?
O16 C71 C72 C73 15(3) . . . . ?
